data_4116031
loop_
_publ_author_name
'David R. Spring'
'Shyam Krishnan'
'Stuart L. Schreiber'

_publ_section_title
;
 Towards Diversity-Oriented, Stereoselective Syntheses of Biaryl- or
 Bis(aryl)metal-Containing Medium Rings
;
_journal_name_full 'Journal of the American Chemical Society'
_journal_page_first 5656
_journal_page_last 5657
_journal_paper_doi 10.1021/ja0010507
_journal_volume 122
_journal_year 2000
_chemical_formula_sum 'C24 H23 Cl2 N O'
_chemical_formula_weight 412.33
_chemical_name_systematic
;
  ?
;
_space_group_IT_number 5
_symmetry_cell_setting monoclinic
_symmetry_space_group_name_Hall 'C 2y'
_symmetry_space_group_name_H-M 'C 1 2 1'
_atom_sites_solution_hydrogens geom
_atom_sites_solution_primary direct
_atom_sites_solution_secondary difmap
_audit_creation_method SHELXL-97
_cell_angle_alpha 90.00
_cell_angle_beta 109.749(8)
_cell_angle_gamma 90.00
_cell_formula_units_Z 4
_cell_length_a 17.988(2)
_cell_length_b 7.0987(8)
_cell_length_c 17.823(2)
_cell_measurement_reflns_used 97
_cell_measurement_temperature 293(2)
_cell_measurement_theta_max 19.73
_cell_measurement_theta_min 2.17
_cell_volume 2142.0(4)
_computing_cell_refinement 'SMART (Bruker, V4.050, 1995)'
_computing_data_collection 'ASTRO (Bruker, V4.050, 1995)'
_computing_data_reduction 'SAINT (Bruker, V5.A06, 1997)'
_computing_molecular_graphics 'SHELXTL (Bruker, 1998, ver 5.10)'
_computing_publication_material 'CIFTAB (Sheldrick, 1993)'
_computing_structure_refinement 'SHELXL-97 (Sheldrick, 1997)'
_computing_structure_solution 'SHELXS-97 (Sheldrick, 1990)'
_diffrn_ambient_temperature 293(2)
_diffrn_measured_fraction_theta_full 0.909
_diffrn_measured_fraction_theta_max 0.909
_diffrn_measurement_method 'w, 0.3 deg'
_diffrn_radiation_monochromator graphite
_diffrn_radiation_source 'fine-focus sealed tube'
_diffrn_radiation_type MoK\a
_diffrn_radiation_wavelength 0.71073
_diffrn_reflns_av_R_equivalents 0.0912
_diffrn_reflns_av_sigmaI/netI 0.0725
_diffrn_reflns_limit_h_max 22
_diffrn_reflns_limit_h_min -23
_diffrn_reflns_limit_k_max 7
_diffrn_reflns_limit_k_min -8
_diffrn_reflns_limit_l_max 12
_diffrn_reflns_limit_l_min -23
_diffrn_reflns_number 7824
_diffrn_reflns_theta_full 27.57
_diffrn_reflns_theta_max 27.57
_diffrn_reflns_theta_min 2.30
_diffrn_standards_decay_% <1
_diffrn_standards_interval_count 0
_diffrn_standards_number 0
_exptl_absorpt_coefficient_mu 0.317
_exptl_absorpt_correction_type none
_exptl_crystal_colour colorless
_exptl_crystal_density_diffrn 1.279
_exptl_crystal_description needle
_exptl_crystal_F_000 864
_exptl_crystal_size_max 0.20
_exptl_crystal_size_mid 0.10
_exptl_crystal_size_min 0.05
_refine_diff_density_max 0.236
_refine_diff_density_min -0.330
_refine_diff_density_rms 0.052
_refine_ls_abs_structure_details 'Flack H D (1983), Acta Cryst. A39, 876-881'
_refine_ls_abs_structure_Flack 0.00(7)
_refine_ls_extinction_method none
_refine_ls_goodness_of_fit_ref 1.031
_refine_ls_hydrogen_treatment mixed
_refine_ls_matrix_type full
_refine_ls_number_parameters 253
_refine_ls_number_reflns 3938
_refine_ls_number_restraints 1
_refine_ls_restrained_S_all 1.031
_refine_ls_R_factor_all 0.0573
_refine_ls_R_factor_gt 0.0517
_refine_ls_shift/su_max 0.006
_refine_ls_shift/su_mean 0.001
_refine_ls_structure_factor_coef Fsqd
_refine_ls_weighting_details 'calc w=1/[\s^2^(Fo^2^)+(0.0838P)^2^+0.0000P] where P=(Fo^2^+2Fc^2^)/3'
_refine_ls_weighting_scheme calc
_refine_ls_wR_factor_gt 0.1257
_refine_ls_wR_factor_ref 0.1278
_reflns_number_gt 3424
_reflns_number_total 3938
_reflns_threshold_expression >2sigma(I)
_cod_data_source_file ja0010507_09.cif
_cod_data_source_block sls29
_cod_original_cell_volume 2142.0(5)
_cod_database_code 4116031

loop_
_symmetry_equiv_pos_as_xyz
'x, y, z'
'-x, y, -z'
'x+1/2, y+1/2, z'
'-x+1/2, y+1/2, -z'

loop_
_atom_site_label
_atom_site_type_symbol
_atom_site_fract_x
_atom_site_fract_y
_atom_site_fract_z
_atom_site_U_iso_or_equiv
_atom_site_adp_type
_atom_site_occupancy
_atom_site_symmetry_multiplicity
_atom_site_calc_flag
_atom_site_refinement_flags
Cl1 Cl -0.58884(5) 0.29465(12) -0.44594(5) 0.0502(3) Uani 1 1 d .
Cl2 Cl -0.36946(6) -0.78398(13) -0.02361(4) 0.0532(3) Uani 1 1 d .
O1 O -0.30122(11) -0.1706(3) -0.21542(10) 0.0292(4) Uani 1 1 d .
N1 N -0.34111(15) -0.1578(4) -0.39309(13) 0.0321(6) Uani 1 1 d .
C1 C -0.39567(17) -0.2759(4) -0.36770(15) 0.0321(6) Uani 1 1 d .
H1A H -0.3655 -0.3481 -0.3211 0.039 Uiso 1 1 calc R
H1B H -0.4216 -0.3644 -0.4099 0.039 Uiso 1 1 calc R
C2 C -0.45851(15) -0.1612(4) -0.34776(13) 0.0272(6) Uani 1 1 d .
C3 C -0.49037(16) -0.2116(4) -0.28869(14) 0.0278(6) Uani 1 1 d .
C4 C -0.45504(17) -0.3627(4) -0.22662(15) 0.0293(6) Uani 1 1 d .
C5 C -0.38700(18) -0.3235(4) -0.16017(15) 0.0299(6) Uani 1 1 d .
C6 C -0.34080(17) -0.1459(4) -0.15820(15) 0.0316(6) Uani 1 1 d .
H6A H -0.3759 -0.0380 -0.1722 0.038 Uiso 1 1 calc R
H6B H -0.3027 -0.1259 -0.1054 0.038 Uiso 1 1 calc R
C7 C -0.29139(17) -0.0048(4) -0.25609(16) 0.0278(6) Uani 1 1 d .
H7A H -0.3414 0.0646 -0.2738 0.033 Uiso 1 1 calc R
C8 C -0.27236(17) -0.0707(5) -0.33067(16) 0.0304(6) Uani 1 1 d .
H8A H -0.2300 -0.1644 -0.3136 0.036 Uiso 1 1 calc R
C9 C -0.3145(2) -0.2637(6) -0.45023(19) 0.0494(9) Uani 1 1 d .
H9A H -0.3593 -0.3192 -0.4900 0.074 Uiso 1 1 calc R
H9B H -0.2786 -0.3611 -0.4226 0.074 Uiso 1 1 calc R
H9C H -0.2881 -0.1798 -0.4753 0.074 Uiso 1 1 calc R
C10 C -0.2432(2) 0.0949(6) -0.36770(18) 0.0488(9) Uani 1 1 d .
H10A H -0.2314 0.0523 -0.4135 0.073 Uiso 1 1 calc R
H10B H -0.1965 0.1467 -0.3293 0.073 Uiso 1 1 calc R
H10C H -0.2835 0.1899 -0.3835 0.073 Uiso 1 1 calc R
C11 C -0.48981(17) -0.0026(4) -0.39552(15) 0.0305(6) Uani 1 1 d .
H11A H -0.4678 0.0367 -0.4332 0.037 Uiso 1 1 calc R
C12 C -0.55293(18) 0.0952(4) -0.38694(15) 0.0329(7) Uani 1 1 d .
C13 C -0.58730(17) 0.0389(5) -0.33150(17) 0.0350(7) Uani 1 1 d .
H13A H -0.6311 0.1017 -0.3272 0.042 Uiso 1 1 calc R
C14 C -0.55457(18) -0.1138(5) -0.28263(17) 0.0326(7) Uani 1 1 d .
H14A H -0.5765 -0.1514 -0.2447 0.039 Uiso 1 1 calc R
C15 C -0.49405(19) -0.5344(5) -0.22949(17) 0.0345(7) Uani 1 1 d .
H15A H -0.5383 -0.5619 -0.2735 0.041 Uiso 1 1 calc R
C16 C -0.4681(2) -0.6653(5) -0.16776(17) 0.0380(7) Uani 1 1 d .
H16A H -0.4942 -0.7795 -0.1703 0.046 Uiso 1 1 calc R
C17 C -0.4021(2) -0.6209(5) -0.10228(17) 0.0360(7) Uani 1 1 d .
C18 C -0.36176(19) -0.4552(5) -0.09766(16) 0.0346(7) Uani 1 1 d .
H18A H -0.3177 -0.4297 -0.0532 0.041 Uiso 1 1 calc R
C19 C -0.22777(17) 0.1212(4) -0.20065(15) 0.0285(6) Uani 1 1 d .
C20 C -0.23951(18) 0.3143(5) -0.19557(17) 0.0364(7) Uani 1 1 d .
H20A H -0.2871 0.3682 -0.2265 0.044 Uiso 1 1 calc R
C21 C -0.1802(2) 0.4281(5) -0.1443(2) 0.0430(8) Uani 1 1 d .
H21A H -0.1886 0.5568 -0.1414 0.052 Uiso 1 1 calc R
C22 C -0.1095(2) 0.3490(5) -0.09827(19) 0.0455(8) Uani 1 1 d .
H22A H -0.0702 0.4248 -0.0644 0.055 Uiso 1 1 calc R
C23 C -0.0966(2) 0.1577(5) -0.10218(18) 0.0438(8) Uani 1 1 d .
H23A H -0.0489 0.1048 -0.0708 0.053 Uiso 1 1 calc R
C24 C -0.15537(19) 0.0448(5) -0.15343(16) 0.0352(7) Uani 1 1 d .
H24A H -0.1463 -0.0836 -0.1563 0.042 Uiso 1 1 calc R

loop_
_atom_site_aniso_label
_atom_site_aniso_U_11
_atom_site_aniso_U_22
_atom_site_aniso_U_33
_atom_site_aniso_U_23
_atom_site_aniso_U_13
_atom_site_aniso_U_12
Cl1 0.0526(5) 0.0499(5) 0.0416(4) 0.0141(4) 0.0076(3) 0.0218(4)
Cl2 0.0799(7) 0.0434(5) 0.0351(4) 0.0123(3) 0.0178(4) 0.0073(5)
O1 0.0296(10) 0.0286(11) 0.0307(9) -0.0006(8) 0.0117(8) -0.0002(8)
N1 0.0276(12) 0.0418(16) 0.0267(10) -0.0080(10) 0.0090(9) -0.0001(11)
C1 0.0314(15) 0.0338(15) 0.0277(12) -0.0032(12) 0.0054(11) 0.0028(13)
C2 0.0211(13) 0.0356(17) 0.0196(11) -0.0040(10) -0.0002(10) -0.0008(11)
C3 0.0262(13) 0.0299(15) 0.0244(11) -0.0031(11) 0.0047(10) -0.0042(13)
C4 0.0288(15) 0.0332(15) 0.0260(12) 0.0011(11) 0.0092(11) 0.0009(13)
C5 0.0304(15) 0.0348(18) 0.0250(11) -0.0021(11) 0.0099(10) 0.0024(12)
C6 0.0300(15) 0.0380(17) 0.0242(11) -0.0017(11) 0.0058(11) -0.0010(12)
C7 0.0197(13) 0.0341(16) 0.0277(12) 0.0000(11) 0.0053(10) 0.0022(12)
C8 0.0233(14) 0.0406(17) 0.0274(13) -0.0040(12) 0.0089(11) 0.0020(13)
C9 0.0451(19) 0.069(3) 0.0412(15) -0.0204(17) 0.0237(14) -0.0055(18)
C10 0.052(2) 0.065(2) 0.0330(15) -0.0048(15) 0.0190(15) -0.0169(19)
C11 0.0293(15) 0.0358(17) 0.0217(11) 0.0025(11) 0.0024(11) 0.0004(13)
C12 0.0328(16) 0.0354(17) 0.0230(12) -0.0004(11) -0.0004(11) 0.0071(13)
C13 0.0230(15) 0.0410(18) 0.0367(14) -0.0040(13) 0.0046(12) 0.0045(13)
C14 0.0283(15) 0.0408(17) 0.0299(13) -0.0021(12) 0.0115(11) -0.0054(13)
C15 0.0333(16) 0.0368(17) 0.0330(14) -0.0010(13) 0.0108(12) -0.0019(13)
C16 0.0484(19) 0.0312(17) 0.0393(15) 0.0003(13) 0.0211(14) -0.0022(14)
C17 0.0461(19) 0.0349(18) 0.0312(13) 0.0077(12) 0.0184(13) 0.0068(14)
C18 0.0359(17) 0.0423(18) 0.0245(12) 0.0036(12) 0.0089(12) 0.0036(14)
C19 0.0265(15) 0.0359(17) 0.0239(12) 0.0000(11) 0.0095(11) -0.0009(12)
C20 0.0340(16) 0.0386(18) 0.0342(14) -0.0012(13) 0.0085(12) 0.0051(15)
C21 0.050(2) 0.0351(19) 0.0479(18) -0.0112(14) 0.0219(16) -0.0067(15)
C22 0.0400(19) 0.056(2) 0.0370(15) -0.0163(15) 0.0082(14) -0.0115(16)
C23 0.0324(17) 0.060(2) 0.0315(14) -0.0025(15) 0.0010(12) -0.0013(15)
C24 0.0332(16) 0.0365(17) 0.0315(14) 0.0017(12) 0.0051(12) 0.0041(13)

loop_
_atom_type_symbol
_atom_type_description
_atom_type_scat_dispersion_real
_atom_type_scat_dispersion_imag
_atom_type_scat_source
C C 0.0033 0.0016 'International Tables Vol C Tables 4.2.6.8 and 6.1.1.4'
H H 0.0000 0.0000 'International Tables Vol C Tables 4.2.6.8 and 6.1.1.4'
N N 0.0061 0.0033 'International Tables Vol C Tables 4.2.6.8 and 6.1.1.4'
O O 0.0106 0.0060 'International Tables Vol C Tables 4.2.6.8 and 6.1.1.4'
Cl Cl 0.1484 0.1585 'International Tables Vol C Tables 4.2.6.8 and 6.1.1.4'

loop_
_geom_angle_atom_site_label_1
_geom_angle_atom_site_label_2
_geom_angle_atom_site_label_3
_geom_angle
C7 O1 C6 115.9(2)
C9 N1 C1 109.2(3)
C9 N1 C8 110.3(2)
C1 N1 C8 118.6(2)
N1 C1 C2 112.9(2)
C3 C2 C11 118.4(3)
C3 C2 C1 124.0(3)
C11 C2 C1 117.4(2)
C14 C3 C2 119.6(3)
C14 C3 C4 116.9(2)
C2 C3 C4 123.4(3)
C15 C4 C5 118.9(3)
C15 C4 C3 120.5(3)
C5 C4 C3 120.1(3)
C18 C5 C4 119.3(3)
C18 C5 C6 120.7(3)
C4 C5 C6 120.0(2)
O1 C6 C5 106.5(2)
O1 C7 C19 110.5(2)
O1 C7 C8 106.8(2)
C19 C7 C8 113.4(2)
N1 C8 C10 108.5(2)
N1 C8 C7 113.4(2)
C10 C8 C7 110.2(3)
C12 C11 C2 120.6(3)
C11 C12 C13 120.9(3)
C11 C12 Cl1 119.3(2)
C13 C12 Cl1 119.8(2)
C12 C13 C14 118.3(3)
C3 C14 C13 122.0(3)
C16 C15 C4 121.4(3)
C17 C16 C15 118.3(3)
C18 C17 C16 122.0(3)
C18 C17 Cl2 119.3(2)
C16 C17 Cl2 118.7(3)
C17 C18 C5 120.0(3)
C20 C19 C24 118.2(3)
C20 C19 C7 121.5(3)
C24 C19 C7 120.3(3)
C19 C20 C21 120.7(3)
C22 C21 C20 119.9(3)
C21 C22 C23 120.5(3)
C22 C23 C24 119.6(3)
C23 C24 C19 121.2(3)

loop_
_geom_bond_atom_site_label_1
_geom_bond_atom_site_label_2
_geom_bond_distance
Cl1 C12 1.752(3)
Cl2 C17 1.759(3)
O1 C7 1.424(3)
O1 C6 1.438(3)
N1 C9 1.470(4)
N1 C1 1.474(4)
N1 C8 1.490(4)
C1 C2 1.530(4)
C2 C3 1.404(4)
C2 C11 1.409(4)
C3 C14 1.382(4)
C3 C4 1.518(4)
C4 C15 1.399(5)
C4 C5 1.414(4)
C5 C18 1.407(4)
C5 C6 1.504(4)
C7 C19 1.524(4)
C7 C8 1.552(4)
C8 C10 1.525(5)
C11 C12 1.383(4)
C12 C13 1.390(4)
C13 C14 1.391(4)
C15 C16 1.395(4)
C16 C17 1.391(5)
C17 C18 1.370(5)
C19 C20 1.395(5)
C19 C24 1.399(4)
C20 C21 1.402(4)
C21 C22 1.379(5)
C22 C23 1.384(6)
C23 C24 1.394(5)

loop_
_geom_torsion_atom_site_label_1
_geom_torsion_atom_site_label_2
_geom_torsion_atom_site_label_3
_geom_torsion_atom_site_label_4
_geom_torsion
C9 N1 C1 C2 -148.9(2)
C8 N1 C1 C2 83.7(3)
N1 C1 C2 C3 -147.0(2)
N1 C1 C2 C11 37.5(3)
C11 C2 C3 C14 4.5(4)
C1 C2 C3 C14 -170.9(3)
C11 C2 C3 C4 -171.8(2)
C1 C2 C3 C4 12.8(4)
C14 C3 C4 C15 74.0(4)
C2 C3 C4 C15 -109.6(3)
C14 C3 C4 C5 -98.8(3)
C2 C3 C4 C5 77.6(4)
C15 C4 C5 C18 -2.0(4)
C3 C4 C5 C18 170.9(3)
C15 C4 C5 C6 175.8(3)
C3 C4 C5 C6 -11.3(4)
C7 O1 C6 C5 146.5(2)
C18 C5 C6 O1 106.3(3)
C4 C5 C6 O1 -71.5(3)
C6 O1 C7 C19 73.4(3)
C6 O1 C7 C8 -162.9(2)
C9 N1 C8 C10 73.3(3)
C1 N1 C8 C10 -159.8(3)
C9 N1 C8 C7 -163.9(3)
C1 N1 C8 C7 -37.0(4)
O1 C7 C8 N1 70.6(3)
C19 C7 C8 N1 -167.5(2)
O1 C7 C8 C10 -167.6(2)
C19 C7 C8 C10 -45.6(3)
C3 C2 C11 C12 -3.1(4)
C1 C2 C11 C12 172.6(3)
C2 C11 C12 C13 -0.4(4)
C2 C11 C12 Cl1 178.6(2)
C11 C12 C13 C14 2.5(4)
Cl1 C12 C13 C14 -176.5(2)
C2 C3 C14 C13 -2.5(4)
C4 C3 C14 C13 174.0(3)
C12 C13 C14 C3 -1.1(4)
C5 C4 C15 C16 1.2(5)
C3 C4 C15 C16 -171.7(3)
C4 C15 C16 C17 0.4(5)
C15 C16 C17 C18 -1.1(5)
C15 C16 C17 Cl2 179.3(2)
C16 C17 C18 C5 0.3(5)
Cl2 C17 C18 C5 179.8(2)
C4 C5 C18 C17 1.3(4)
C6 C5 C18 C17 -176.5(3)
O1 C7 C19 C20 -133.4(3)
C8 C7 C19 C20 106.8(3)
O1 C7 C19 C24 46.9(3)
C8 C7 C19 C24 -73.0(3)
C24 C19 C20 C21 -0.1(5)
C7 C19 C20 C21 -179.9(3)
C19 C20 C21 C22 -0.1(5)
C20 C21 C22 C23 -0.1(5)
C21 C22 C23 C24 0.4(6)
C22 C23 C24 C19 -0.6(5)
C20 C19 C24 C23 0.4(5)
C7 C19 C24 C23 -179.8(3)
